data_2227116
loop_
_publ_author_name
'Chatterjee, Sayandev'
'Del Negro, Andrew S.'
'Edwards, Matthew K.'
'Twamley, Brendan'
'Krause, Jeanette A.'
'Bryan, Samuel A.'

_publ_section_title
;
 <i>trans</i>-K~3~[TcO~2~(CN)~4~]
;
_journal_coeditor_code WM2375
_journal_issue 8
_journal_name_full 'Acta Crystallographica Section E'
_journal_page_first i61
_journal_page_last i62
_journal_paper_doi 10.1107/S1600536810028205
_journal_volume 66
_journal_year 2010
_chemical_formula_iupac 'K 3 [Tc O2 (C N)4]'
_chemical_formula_moiety '3K, C4 N4 O2 Tc'
_chemical_formula_structural 'K 3 [Tc O2 (C N)4]'
_chemical_formula_sum 'C4 K3 N4 O2 Tc'
_chemical_formula_weight 351.38
_chemical_name_systematic
;
tripotassium <i>trans</i>-tetracyanidodioxidotechnetate(V)
;
_space_group_IT_number 2
_symmetry_cell_setting triclinic
_symmetry_space_group_name_Hall '-P 1'
_symmetry_space_group_name_H-M 'P -1'
_atom_sites_solution_primary direct
_atom_sites_solution_secondary difmap
_audit_creation_method SHELXL-97
_cell_angle_alpha 108.3050(10)
_cell_angle_beta 109.816(2)
_cell_angle_gamma 104.1430(10)
_cell_formula_units_Z 1
_cell_length_a 6.2539(6)
_cell_length_b 6.9389(6)
_cell_length_c 7.4347(7)
_cell_measurement_reflns_used 3550
_cell_measurement_temperature 90(2)
_cell_measurement_theta_max 30.03
_cell_measurement_theta_min 3.23
_cell_volume 265.01(4)
_computing_cell_refinement 'SAINT (Bruker, 2006)'
_computing_data_collection 'SMART (Bruker, 2006)'
_computing_data_reduction 'SAINT (Bruker, 2006)'
_computing_molecular_graphics 'SHELXTL (Sheldrick, 2008) and DIAMOND (Brandenburg, 2010)'
_computing_publication_material 'SHELXTL (Sheldrick, 2008)'
_computing_structure_refinement 'SHELXTL (Sheldrick, 2008)'
_computing_structure_solution 'SHELXTL (Sheldrick, 2008)'
_diffrn_ambient_temperature 90(2)
_diffrn_measured_fraction_theta_full 1.000
_diffrn_measured_fraction_theta_max 1.000
_diffrn_measurement_device_type 'Bruker SMART APEX'
_diffrn_measurement_method '\w scans'
_diffrn_radiation_monochromator graphite
_diffrn_radiation_type MoK\a
_diffrn_radiation_wavelength 0.71073
_diffrn_reflns_av_R_equivalents 0.0724
_diffrn_reflns_av_sigmaI/netI 0.0501
_diffrn_reflns_limit_h_max 7
_diffrn_reflns_limit_h_min -7
_diffrn_reflns_limit_k_max 8
_diffrn_reflns_limit_k_min -8
_diffrn_reflns_limit_l_max 9
_diffrn_reflns_limit_l_min -9
_diffrn_reflns_number 3949
_diffrn_reflns_theta_full 26.48
_diffrn_reflns_theta_max 26.48
_diffrn_reflns_theta_min 3.23
_exptl_absorpt_coefficient_mu 2.513
_exptl_absorpt_correction_T_max 0.705
_exptl_absorpt_correction_T_min 0.490
_exptl_absorpt_correction_type multi-scan
_exptl_absorpt_process_details '(SADABS; Sheldrick, 2007)'
_exptl_crystal_colour yellow
_exptl_crystal_density_diffrn 2.202
_exptl_crystal_density_method 'not measured'
_exptl_crystal_description fragment
_exptl_crystal_F_000 168
_exptl_crystal_size_max 0.32
_exptl_crystal_size_mid 0.20
_exptl_crystal_size_min 0.14
_refine_diff_density_max 0.774
_refine_diff_density_min -0.900
_refine_ls_extinction_coef 0.024(3)
_refine_ls_extinction_expression Fc^*^=kFc[1+0.001xFc^2^\l^3^/sin(2\q)]^-1/4^
_refine_ls_extinction_method 'SHELXTL (Sheldrick, 2008)'
_refine_ls_goodness_of_fit_ref 1.089
_refine_ls_matrix_type full
_refine_ls_number_parameters 68
_refine_ls_number_reflns 1097
_refine_ls_number_restraints 0
_refine_ls_restrained_S_all 1.089
_refine_ls_R_factor_all 0.0204
_refine_ls_R_factor_gt 0.0199
_refine_ls_shift/su_max 0.001
_refine_ls_shift/su_mean 0.000
_refine_ls_structure_factor_coef Fsqd
_refine_ls_weighting_details 'w=1/[\s^2^(Fo^2^)+(0.0114P)^2^+0.0622P] where P=(Fo^2^+2Fc^2^)/3'
_refine_ls_weighting_scheme calc
_refine_ls_wR_factor_gt 0.0484
_refine_ls_wR_factor_ref 0.0487
_reflns_number_gt 1064
_reflns_number_total 1097
_reflns_threshold_expression >\s(I)
_cod_data_source_file wm2375.cif
_cod_data_source_block I
_cod_database_code 2227116
_cod_database_fobs_code 2227116

loop_
_symmetry_equiv_pos_as_xyz
'x, y, z'
'-x, -y, -z'

loop_
_atom_site_type_symbol
_atom_site_label
_atom_site_fract_x
_atom_site_fract_y
_atom_site_fract_z
_atom_site_U_iso_or_equiv
_atom_site_adp_type
_atom_site_calc_flag
_atom_site_refinement_flags
_atom_site_occupancy
_atom_site_disorder_assembly
_atom_site_disorder_group
K K1 0.5000 0.0000 1.0000 0.01358(15) Uani d S 1 . .
K K2 0.04367(6) 0.33536(7) 0.69923(6) 0.01283(13) Uani d . 1 . .
Tc Tc1 0.5000 0.5000 0.5000 0.00885(11) Uani d S 1 . .
O O1 0.6628(2) 0.3641(2) 0.39016(18) 0.0123(3) Uani d . 1 . .
N N1 0.6522(3) 0.3389(3) 0.8804(2) 0.0159(4) Uani d . 1 . .
N N2 -0.0098(3) 0.0509(3) 0.2506(2) 0.0161(4) Uani d . 1 . .
C C1 0.5999(3) 0.3996(3) 0.7507(3) 0.0120(4) Uani d . 1 . .
C C2 0.1707(3) 0.2034(3) 0.3254(3) 0.0123(4) Uani d . 1 . .

loop_
_atom_site_aniso_label
_atom_site_aniso_U_11
_atom_site_aniso_U_22
_atom_site_aniso_U_33
_atom_site_aniso_U_12
_atom_site_aniso_U_13
_atom_site_aniso_U_23
K1 0.0127(3) 0.0130(3) 0.0118(3) 0.0033(2) 0.0024(2) 0.0064(2)
K2 0.0118(2) 0.0155(3) 0.0129(2) 0.00591(17) 0.00588(15) 0.00746(18)
Tc1 0.00763(14) 0.01073(17) 0.00889(14) 0.00383(10) 0.00354(9) 0.00513(10)
O1 0.0110(6) 0.0132(7) 0.0131(6) 0.0052(5) 0.0050(5) 0.0063(5)
N1 0.0157(7) 0.0175(10) 0.0145(7) 0.0059(7) 0.0061(6) 0.0084(7)
N2 0.0139(7) 0.0172(9) 0.0164(7) 0.0056(7) 0.0055(6) 0.0085(7)
C1 0.0100(8) 0.0120(10) 0.0121(8) 0.0033(7) 0.0055(6) 0.0035(7)
C2 0.0136(8) 0.0157(11) 0.0106(8) 0.0084(8) 0.0055(6) 0.0071(7)

loop_
_atom_type_symbol
_atom_type_description
_atom_type_scat_dispersion_real
_atom_type_scat_dispersion_imag
_atom_type_scat_source
C C 0.0033 0.0016 'International Tables Vol C Tables 4.2.6.8 and 6.1.1.4'
K K 0.2009 0.2494 'International Tables Vol C Tables 4.2.6.8 and 6.1.1.4'
N N 0.0061 0.0033 'International Tables Vol C Tables 4.2.6.8 and 6.1.1.4'
O O 0.0106 0.0060 'International Tables Vol C Tables 4.2.6.8 and 6.1.1.4'
Tc Tc -1.4390 0.7593 'International Tables Vol C Tables 4.2.6.8 and 6.1.1.4'

loop_
_geom_angle_atom_site_label_1
_geom_angle_atom_site_label_2
_geom_angle_atom_site_label_3
_geom_angle_site_symmetry_1
_geom_angle_site_symmetry_3
_geom_angle
_geom_angle_publ_flag
O1 Tc1 O1 2_666 . 180.0 ?
O1 Tc1 C1 2_666 2_666 90.13(6) ?
O1 Tc1 C1 . 2_666 89.87(6) ?
O1 Tc1 C1 2_666 . 89.87(6) ?
O1 Tc1 C1 . . 90.13(6) ?
C1 Tc1 C1 2_666 . 179.9990(10) ?
O1 Tc1 C2 2_666 . 88.60(6) ?
O1 Tc1 C2 . . 91.40(6) ?
C1 Tc1 C2 2_666 . 92.34(7) ?
C1 Tc1 C2 . . 87.66(7) ?
O1 Tc1 C2 2_666 2_666 91.40(6) ?
O1 Tc1 C2 . 2_666 88.60(6) ?
C1 Tc1 C2 2_666 2_666 87.66(7) ?
C1 Tc1 C2 . 2_666 92.34(7) ?
C2 Tc1 C2 . 2_666 180.0 ?
Tc1 O1 K2 . 1_655 111.70(5) ?
Tc1 O1 K1 . 1_554 131.58(5) ?
K2 O1 K1 1_655 1_554 107.62(4) ?
Tc1 O1 K2 . 2_666 106.54(6) ?
K2 O1 K2 1_655 2_666 98.26(4) ?
K1 O1 K2 1_554 2_666 94.38(4) ?
N1 C1 Tc1 . . 177.71(16) y
N2 C2 Tc1 . . 172.74(15) y
C1 N1 K2 . 2_667 116.78(14) ?
C1 N1 K1 . . 145.03(14) ?
K2 N1 K1 2_667 . 94.44(5) ?
C1 N1 K2 . 1_655 73.15(11) ?
K2 N1 K2 2_667 1_655 100.94(5) ?
K1 N1 K2 . 1_655 118.11(6) ?
C2 N2 K2 . 2_556 124.85(13) ?
C2 N2 K1 . 1_454 127.59(15) ?
K2 N2 K1 2_556 1_454 107.51(6) ?
O1 K1 O1 2_656 1_556 180.00(5) ?
O1 K1 N1 2_656 . 97.86(4) ?
O1 K1 N1 1_556 . 82.14(4) ?
O1 K1 N1 2_656 2_657 82.14(4) ?
O1 K1 N1 1_556 2_657 97.86(4) ?
N1 K1 N1 . 2_657 180.00(7) ?
O1 K1 N2 2_656 1_656 104.18(4) ?
O1 K1 N2 1_556 1_656 75.82(4) ?
N1 K1 N2 . 1_656 95.00(5) ?
N1 K1 N2 2_657 1_656 85.00(5) ?
O1 K1 N2 2_656 2_556 75.82(4) ?
O1 K1 N2 1_556 2_556 104.18(4) ?
N1 K1 N2 . 2_556 85.00(5) ?
N1 K1 N2 2_657 2_556 95.00(5) ?
N2 K1 N2 1_656 2_556 180.0 ?
N2 K2 O1 2_556 1_455 123.16(4) ?
N2 K2 N1 2_556 2_667 101.64(5) ?
O1 K2 N1 1_455 2_667 125.77(5) ?
N2 K2 O1 2_556 2_666 139.59(4) ?
O1 K2 O1 1_455 2_666 81.74(4) ?
N1 K2 O1 2_667 2_666 82.38(5) ?
N2 K2 N1 2_556 1_455 84.21(5) ?
O1 K2 N1 1_455 1_455 77.02(4) ?
N1 K2 N1 2_667 1_455 79.06(5) ?
O1 K2 N1 2_666 1_455 135.31(4) ?

loop_
_geom_bond_atom_site_label_1
_geom_bond_atom_site_label_2
_geom_bond_site_symmetry_2
_geom_bond_distance
_geom_bond_publ_flag
Tc1 O1 2_666 1.7721(12) ?
Tc1 O1 . 1.7721(12) y
Tc1 C1 2_666 2.1423(19) ?
Tc1 C1 . 2.1423(19) y
Tc1 C2 . 2.145(2) y
Tc1 C2 2_666 2.145(2) ?
O1 K2 1_655 2.7937(12) ?
O1 K1 1_554 2.8235(13) ?
O1 K2 2_666 2.8262(14) ?
N1 C1 . 1.150(3) y
N1 K2 2_667 2.8152(16) ?
N1 K2 1_655 3.1710(16) ?
N2 C2 . 1.151(3) y
N2 K2 2_556 2.7876(19) ?
N2 K1 1_454 2.8598(15) ?
K1 O1 2_656 2.8235(13) ?
K1 O1 1_556 2.8235(13) ?
K1 N1 . 2.8315(18) ?
K1 N1 2_657 2.8315(18) ?
K1 N2 1_656 2.8598(15) ?
K1 N2 2_556 2.8598(15) ?
K2 N2 2_556 2.7877(19) ?
K2 O1 1_455 2.7936(12) ?
K2 N1 2_667 2.8152(16) ?
K2 O1 2_666 2.8262(14) ?
K2 N1 1_455 3.1710(16) ?
